data_1555420
loop_
_publ_author_name
'Nakhla, Mina C.'
'Lee, Che-Wah'
'Wood, John L.'

_publ_section_title
;
 Chemoselective Intramolecular Carbonyl Ylide Formation through
 Electronically Differentiated Malonate Diesters.
;
_journal_issue 23
_journal_name_full 'Organic letters'
_journal_page_first 5760
_journal_page_last 5763
_journal_paper_doi 10.1021/acs.orglett.5b02847
_journal_volume 17
_journal_year 2015
_chemical_formula_sum 'C17 H19 F3 O9'
_chemical_formula_weight 424.32
_space_group_crystal_system monoclinic
_space_group_IT_number 14
_space_group_name_Hall '-P 2ybc'
_space_group_name_H-M_alt 'P 1 21/c 1'
_atom_sites_solution_hydrogens geom
_audit_creation_method SHELXL-2014/7
_cell_angle_alpha 90
_cell_angle_beta 92.536(2)
_cell_angle_gamma 90
_cell_formula_units_Z 4
_cell_length_a 13.9325(8)
_cell_length_b 8.4366(5)
_cell_length_c 16.9502(9)
_cell_measurement_temperature 150(2)
_cell_volume 1990.4(2)
_computing_structure_refinement 'SHELXL-2014/7 (Sheldrick, 2014)'
_diffrn_ambient_temperature 150(2)
_diffrn_measured_fraction_theta_full 1.000
_diffrn_measured_fraction_theta_max 1.000
_diffrn_measurement_device_type 'Bruker APEX-II CCD'
_diffrn_measurement_method '\f and \w scans'
_diffrn_radiation_type MoK\a
_diffrn_radiation_wavelength 0.71073
_diffrn_reflns_av_R_equivalents 0.0426
_diffrn_reflns_av_unetI/netI 0.0190
_diffrn_reflns_Laue_measured_fraction_full 1.000
_diffrn_reflns_Laue_measured_fraction_max 1.000
_diffrn_reflns_limit_h_max 17
_diffrn_reflns_limit_h_min -17
_diffrn_reflns_limit_k_max 10
_diffrn_reflns_limit_k_min -10
_diffrn_reflns_limit_l_max 21
_diffrn_reflns_limit_l_min -21
_diffrn_reflns_number 50096
_diffrn_reflns_point_group_measured_fraction_full 1.000
_diffrn_reflns_point_group_measured_fraction_max 1.000
_diffrn_reflns_theta_full 25.242
_diffrn_reflns_theta_max 27.164
_diffrn_reflns_theta_min 2.406
_exptl_absorpt_coefficient_mu 0.132
_exptl_absorpt_correction_T_max 0.947
_exptl_absorpt_correction_T_min 0.936
_exptl_absorpt_correction_type multi-scan
_exptl_crystal_colour colorless
_exptl_crystal_density_diffrn 1.416
_exptl_crystal_description cube
_exptl_crystal_F_000 880
_exptl_crystal_size_max 0.529
_exptl_crystal_size_mid 0.416
_exptl_crystal_size_min 0.412
_refine_diff_density_max 0.302
_refine_diff_density_min -0.226
_refine_diff_density_rms 0.044
_refine_ls_extinction_method none
_refine_ls_goodness_of_fit_ref 1.043
_refine_ls_hydrogen_treatment constr
_refine_ls_matrix_type full
_refine_ls_number_parameters 294
_refine_ls_number_reflns 4409
_refine_ls_number_restraints 0
_refine_ls_restrained_S_all 1.043
_refine_ls_R_factor_all 0.0516
_refine_ls_R_factor_gt 0.0395
_refine_ls_shift/su_max 0.001
_refine_ls_shift/su_mean 0.000
_refine_ls_structure_factor_coef Fsqd
_refine_ls_weighting_details 'w=1/[\s^2^(Fo^2^)+(0.0414P)^2^+1.0043P] where P=(Fo^2^+2Fc^2^)/3'
_refine_ls_weighting_scheme calc
_refine_ls_wR_factor_gt 0.0930
_refine_ls_wR_factor_ref 0.1004
_reflns_Friedel_coverage 0.000
_reflns_number_gt 3623
_reflns_number_total 4409
_reflns_threshold_expression 'I > 2\s(I)'
_cod_data_source_file ol5b02847_si_004.cif
_cod_data_source_block shelx
_cod_original_sg_symbol_H-M 'P 21/c'
_cod_database_code 1555420
_shelx_shelxl_version_number 2014/7
_shelx_space_group_comment
;
The symmetry employed for this shelxl refinement is uniquely defined
by the following loop, which should always be used as a source of
symmetry information in preference to the above space-group names.
They are only intended as comments.
;
_shelx_estimated_absorpt_t_min 0.934
_shelx_estimated_absorpt_t_max 0.948

loop_
_space_group_symop_operation_xyz
'x, y, z'
'-x, y+1/2, -z+1/2'
'-x, -y, -z'
'x, -y-1/2, z-1/2'

loop_
_atom_site_label
_atom_site_type_symbol
_atom_site_fract_x
_atom_site_fract_y
_atom_site_fract_z
_atom_site_U_iso_or_equiv
_atom_site_adp_type
_atom_site_occupancy
_atom_site_site_symmetry_order
_atom_site_calc_flag
_atom_site_refinement_flags_posn
_atom_site_refinement_flags_adp
_atom_site_refinement_flags_occupancy
_atom_site_disorder_assembly
_atom_site_disorder_group
O4 O 0.6342(8) 0.7679(14) 0.8458(6) 0.0233(11) Uani 0.662(7) 1 d . . P A 1
C10 C 0.5771(3) 0.8561(5) 0.9008(3) 0.0304(9) Uani 0.662(7) 1 d . . P A 1
H10A H 0.6124 0.9520 0.9192 0.036 Uiso 0.662(7) 1 calc R U P A 1
H10B H 0.5646 0.7895 0.9473 0.036 Uiso 0.662(7) 1 calc R U P A 1
C11 C 0.4838(2) 0.9026(4) 0.85956(17) 0.0505(11) Uani 0.662(7) 1 d . . P A 1
H11A H 0.4448 0.9620 0.8961 0.076 Uiso 0.662(7) 1 calc R U P A 1
H11B H 0.4967 0.9690 0.8138 0.076 Uiso 0.662(7) 1 calc R U P A 1
H11C H 0.4491 0.8071 0.8419 0.076 Uiso 0.662(7) 1 calc R U P A 1
O14 O 0.6229(16) 0.744(3) 0.8320(11) 0.024(2) Uani 0.338(7) 1 d . . P A 2
C100 C 0.5523(7) 0.8133(13) 0.8823(6) 0.041(2) Uani 0.338(7) 1 d . . P A 2
H10C H 0.5663 0.7817 0.9378 0.050 Uiso 0.338(7) 1 calc R U P A 2
H10D H 0.4873 0.7745 0.8661 0.050 Uiso 0.338(7) 1 calc R U P A 2
C111 C 0.5559(8) 0.9876(9) 0.8752(5) 0.089(4) Uani 0.338(7) 1 d . . P A 2
H11D H 0.5084 1.0351 0.9090 0.133 Uiso 0.338(7) 1 calc R U P A 2
H11E H 0.6202 1.0253 0.8917 0.133 Uiso 0.338(7) 1 calc R U P A 2
H11F H 0.5414 1.0182 0.8201 0.133 Uiso 0.338(7) 1 calc R U P A 2
F1 F 0.95234(9) 1.20006(12) 0.75364(7) 0.0561(3) Uani 1 1 d . . . . .
F2 F 1.00748(9) 1.01981(15) 0.83261(7) 0.0658(4) Uani 1 1 d . . . . .
F3 F 0.87185(11) 1.12827(14) 0.85245(7) 0.0709(4) Uani 1 1 d . . . . .
O1 O 0.77516(10) 0.22536(14) 0.99480(6) 0.0467(3) Uani 1 1 d . . . . .
O2 O 0.85130(7) 0.82865(12) 0.79523(5) 0.0266(2) Uani 1 1 d . . . . .
O3 O 0.77240(8) 0.71737(14) 0.69130(6) 0.0333(3) Uani 1 1 d . . . . .
O5 O 0.75941(7) 0.74348(11) 0.93295(5) 0.0239(2) Uani 1 1 d . . . . .
O6 O 0.92726(7) 0.49512(13) 0.86593(6) 0.0287(2) Uani 1 1 d . . . . .
O7 O 0.74897(9) 0.36394(13) 1.10368(6) 0.0404(3) Uani 1 1 d . . . . .
O19 O 0.51942(7) 0.46602(15) 0.86075(6) 0.0379(3) Uani 1 1 d . . . . .
C1 C 0.7941(2) 0.0846(2) 1.04287(12) 0.0676(7) Uani 1 1 d . . . . .
H3 H 0.8508 0.1029 1.0780 0.101 Uiso 1 1 calc R U . . .
H4 H 0.8059 -0.0060 1.0084 0.101 Uiso 1 1 calc R U . . .
H1 H 0.7385 0.0623 1.0745 0.101 Uiso 1 1 calc R U . . .
C2 C 0.75380(10) 0.35444(17) 1.03361(8) 0.0242(3) Uani 1 1 d . . . . .
C3 C 0.73862(10) 0.49046(16) 0.97815(7) 0.0226(3) Uani 1 1 d . . . . .
C4 C 0.66331(10) 0.52331(17) 0.92995(8) 0.0244(3) Uani 1 1 d . . . . .
C5 C 0.69568(9) 0.66122(17) 0.87774(8) 0.0237(3) Uani 1 1 d . . . . .
C6 C 0.76767(9) 0.58977(16) 0.81839(7) 0.0217(3) Uani 1 1 d . . . . .
C7 C 0.79603(9) 0.71688(17) 0.76025(8) 0.0226(3) Uani 1 1 d . . . . .
C8 C 0.87885(10) 0.95527(18) 0.74472(9) 0.0293(3) Uani 1 1 d . . . . .
H15 H 0.8216 1.0017 0.7168 0.035 Uiso 1 1 calc R U . . .
H16 H 0.9232 0.9162 0.7050 0.035 Uiso 1 1 calc R U . . .
C9 C 0.92731(13) 1.07530(19) 0.79671(10) 0.0384(4) Uani 1 1 d . . . . .
C12 C 0.81650(9) 0.61116(16) 0.95964(8) 0.0218(3) Uani 1 1 d . . . . .
C13 C 0.85161(9) 0.55409(16) 0.87874(7) 0.0204(3) Uani 1 1 d . . . . .
C14 C 0.57395(10) 0.42821(19) 0.92389(8) 0.0289(3) Uani 1 1 d . . . . .
C15 C 0.42889(11) 0.3802(2) 0.85040(10) 0.0438(4) Uani 1 1 d . . . . .
H7 H 0.4419 0.2698 0.8363 0.066 Uiso 1 1 calc R U . . .
H8 H 0.3891 0.4299 0.8082 0.066 Uiso 1 1 calc R U . . .
H6 H 0.3948 0.3832 0.8997 0.066 Uiso 1 1 calc R U . . .
C16 C 0.89178(11) 0.65397(19) 1.02193(8) 0.0296(3) Uani 1 1 d . . . . .
H11 H 0.9355 0.7327 1.0008 0.044 Uiso 1 1 calc R U . . .
H10 H 0.9281 0.5589 1.0378 0.044 Uiso 1 1 calc R U . . .
H9 H 0.8609 0.6983 1.0679 0.044 Uiso 1 1 calc R U . . .
C17 C 0.73386(11) 0.44243(18) 0.77341(8) 0.0305(3) Uani 1 1 d . . . . .
H12 H 0.6759 0.4676 0.7410 0.046 Uiso 1 1 calc R U . . .
H13 H 0.7194 0.3584 0.8110 0.046 Uiso 1 1 calc R U . . .
H14 H 0.7845 0.4064 0.7393 0.046 Uiso 1 1 calc R U . . .
O9 O 0.55476(8) 0.33046(16) 0.97177(7) 0.0491(3) Uani 1 1 d . . . . .

loop_
_atom_site_aniso_label
_atom_site_aniso_U_11
_atom_site_aniso_U_22
_atom_site_aniso_U_33
_atom_site_aniso_U_23
_atom_site_aniso_U_13
_atom_site_aniso_U_12
O4 0.017(2) 0.035(3) 0.018(3) 0.0055(17) -0.0007(17) 0.0053(17)
C10 0.024(2) 0.037(2) 0.0309(19) 0.0067(14) 0.0071(14) 0.0102(14)
C11 0.0352(17) 0.066(2) 0.0504(17) 0.0081(14) 0.0020(12) 0.0261(15)
O14 0.018(4) 0.032(6) 0.023(6) 0.008(4) -0.003(3) 0.006(3)
C100 0.031(5) 0.044(5) 0.050(5) 0.003(4) 0.012(3) 0.013(3)
C111 0.123(9) 0.049(4) 0.098(6) -0.015(4) 0.054(6) 0.028(5)
F1 0.0756(8) 0.0314(5) 0.0636(7) 0.0002(5) 0.0300(6) -0.0148(5)
F2 0.0607(7) 0.0643(8) 0.0699(8) -0.0038(6) -0.0246(6) -0.0159(6)
F3 0.1121(11) 0.0415(6) 0.0636(7) -0.0118(6) 0.0536(7) -0.0046(7)
O1 0.0843(9) 0.0317(6) 0.0244(5) 0.0028(5) 0.0060(6) 0.0241(6)
O2 0.0279(5) 0.0296(5) 0.0222(5) 0.0079(4) 0.0015(4) -0.0042(4)
O3 0.0347(6) 0.0454(7) 0.0197(5) 0.0079(4) -0.0002(4) -0.0051(5)
O5 0.0265(5) 0.0227(5) 0.0227(5) 0.0029(4) 0.0051(4) 0.0055(4)
O6 0.0236(5) 0.0363(6) 0.0263(5) 0.0014(4) 0.0041(4) 0.0094(4)
O7 0.0719(8) 0.0310(6) 0.0183(5) 0.0023(4) 0.0024(5) 0.0046(5)
O19 0.0234(5) 0.0604(8) 0.0296(5) 0.0089(5) -0.0005(4) -0.0074(5)
C1 0.129(2) 0.0308(10) 0.0430(10) 0.0052(8) -0.0001(12) 0.0307(12)
C2 0.0270(7) 0.0255(7) 0.0201(6) 0.0014(5) 0.0015(5) 0.0015(6)
C3 0.0247(7) 0.0253(7) 0.0181(6) 0.0013(5) 0.0059(5) 0.0028(5)
C4 0.0230(6) 0.0294(7) 0.0213(6) 0.0051(5) 0.0065(5) 0.0028(6)
C5 0.0203(6) 0.0288(7) 0.0223(6) 0.0070(5) 0.0042(5) 0.0044(5)
C6 0.0192(6) 0.0268(7) 0.0191(6) 0.0036(5) 0.0028(5) 0.0011(5)
C7 0.0169(6) 0.0298(7) 0.0214(6) 0.0040(5) 0.0038(5) 0.0027(5)
C8 0.0282(7) 0.0311(8) 0.0290(7) 0.0105(6) 0.0061(6) -0.0014(6)
C9 0.0471(10) 0.0297(8) 0.0397(9) -0.0009(7) 0.0163(7) -0.0019(7)
C12 0.0234(6) 0.0219(6) 0.0202(6) 0.0019(5) 0.0035(5) 0.0044(5)
C13 0.0210(6) 0.0200(6) 0.0203(6) 0.0028(5) 0.0026(5) -0.0002(5)
C14 0.0229(7) 0.0392(8) 0.0251(7) 0.0042(6) 0.0066(5) -0.0004(6)
C15 0.0245(8) 0.0678(12) 0.0391(9) -0.0027(8) 0.0002(6) -0.0090(8)
C16 0.0302(7) 0.0354(8) 0.0230(7) -0.0026(6) -0.0005(6) 0.0002(6)
C17 0.0327(8) 0.0335(8) 0.0251(7) -0.0003(6) 0.0014(6) -0.0045(6)
O9 0.0391(7) 0.0610(8) 0.0469(7) 0.0252(6) -0.0009(5) -0.0184(6)

loop_
_atom_type_symbol
_atom_type_description
_atom_type_scat_dispersion_real
_atom_type_scat_dispersion_imag
_atom_type_scat_source
C C 0.0033 0.0016 'International Tables Vol C Tables 4.2.6.8 and 6.1.1.4'
H H 0.0000 0.0000 'International Tables Vol C Tables 4.2.6.8 and 6.1.1.4'
O O 0.0106 0.0060 'International Tables Vol C Tables 4.2.6.8 and 6.1.1.4'
F F 0.0171 0.0103 'International Tables Vol C Tables 4.2.6.8 and 6.1.1.4'

loop_
_geom_angle_atom_site_label_1
_geom_angle_atom_site_label_2
_geom_angle_atom_site_label_3
_geom_angle
C5 O4 C10 116.2(7)
O4 C10 C11 108.8(5)
O4 C10 H10A 109.9
C11 C10 H10A 109.9
O4 C10 H10B 109.9
C11 C10 H10B 109.9
H10A C10 H10B 108.3
C10 C11 H11A 109.5
C10 C11 H11B 109.5
H11A C11 H11B 109.5
C10 C11 H11C 109.5
H11A C11 H11C 109.5
H11B C11 H11C 109.5
C5 O14 C100 111.1(14)
O14 C100 C111 109.0(12)
O14 C100 H10C 109.9
C111 C100 H10C 109.9
O14 C100 H10D 109.9
C111 C100 H10D 109.9
H10C C100 H10D 108.3
C100 C111 H11D 109.5
C100 C111 H11E 109.5
H11D C111 H11E 109.5
C100 C111 H11F 109.5
H11D C111 H11F 109.5
H11E C111 H11F 109.5
C2 O1 C1 115.78(12)
C7 O2 C8 115.13(10)
C12 O5 C5 98.48(10)
C14 O19 C15 116.11(13)
O1 C1 H3 109.5
O1 C1 H4 109.5
H3 C1 H4 109.5
O1 C1 H1 109.5
H3 C1 H1 109.5
H4 C1 H1 109.5
O7 C2 O1 125.27(13)
O7 C2 C3 124.17(13)
O1 C2 C3 110.55(11)
C4 C3 C2 129.27(13)
C4 C3 C12 106.42(11)
C2 C3 C12 123.96(12)
C3 C4 C14 124.59(13)
C3 C4 C5 105.48(12)
C14 C4 C5 129.46(12)
O4 C5 O5 107.7(4)
O14 C5 O5 121.1(7)
O4 C5 C4 122.8(5)
O14 C5 C4 117.6(10)
O5 C5 C4 100.28(10)
O4 C5 C6 114.4(5)
O14 C5 C6 107.3(9)
O5 C5 C6 102.02(10)
C4 C5 C6 106.81(11)
C7 C6 C17 109.57(11)
C7 C6 C13 110.78(10)
C17 C6 C13 112.33(11)
C7 C6 C5 109.62(11)
C17 C6 C5 116.21(11)
C13 C6 C5 97.83(10)
O3 C7 O2 123.80(13)
O3 C7 C6 124.44(13)
O2 C7 C6 111.75(11)
O2 C8 C9 106.31(12)
O2 C8 H15 110.5
C9 C8 H15 110.5
O2 C8 H16 110.5
C9 C8 H16 110.5
H15 C8 H16 108.7
F3 C9 F2 107.24(15)
F3 C9 F1 107.37(13)
F2 C9 F1 107.01(14)
F3 C9 C8 112.90(14)
F2 C9 C8 112.41(14)
F1 C9 C8 109.62(14)
O5 C12 C16 113.34(12)
O5 C12 C3 101.21(10)
C16 C12 C3 119.75(11)
O5 C12 C13 98.91(10)
C16 C12 C13 117.30(11)
C3 C12 C13 103.21(10)
O6 C13 C6 127.42(12)
O6 C13 C12 127.22(12)
C6 C13 C12 105.36(10)
O9 C14 O19 125.27(14)
O9 C14 C4 122.63(13)
O19 C14 C4 112.10(12)
O19 C15 H7 109.5
O19 C15 H8 109.5
H7 C15 H8 109.5
O19 C15 H6 109.5
H7 C15 H6 109.5
H8 C15 H6 109.5
C12 C16 H11 109.5
C12 C16 H10 109.5
H11 C16 H10 109.5
C12 C16 H9 109.5
H11 C16 H9 109.5
H10 C16 H9 109.5
C6 C17 H12 109.5
C6 C17 H13 109.5
H12 C17 H13 109.5
C6 C17 H14 109.5
H12 C17 H14 109.5
H13 C17 H14 109.5

loop_
_geom_bond_atom_site_label_1
_geom_bond_atom_site_label_2
_geom_bond_distance
O4 C5 1.340(12)
O4 C10 1.457(12)
C10 C11 1.500(5)
C10 H10A 0.9900
C10 H10B 0.9900
C11 H11A 0.9800
C11 H11B 0.9800
C11 H11C 0.9800
O14 C5 1.43(2)
O14 C100 1.45(3)
C100 C111 1.477(13)
C100 H10C 0.9900
C100 H10D 0.9900
C111 H11D 0.9800
C111 H11E 0.9800
C111 H11F 0.9800
F1 C9 1.3359(19)
F2 C9 1.333(2)
F3 C9 1.3243(19)
O1 C2 1.3132(17)
O1 C1 1.458(2)
O2 C7 1.3390(17)
O2 C8 1.4320(16)
O3 C7 1.2002(16)
O5 C12 1.4324(16)
O5 C5 1.4395(17)
O6 C13 1.1941(16)
O7 C2 1.1953(17)
O19 C14 1.3238(18)
O19 C15 1.4582(19)
C1 H3 0.9800
C1 H4 0.9800
C1 H1 0.9800
C2 C3 1.4926(19)
C3 C4 1.3301(19)
C3 C12 1.5306(19)
C4 C14 1.481(2)
C4 C5 1.5414(19)
C5 C6 1.5719(18)
C6 C7 1.5204(18)
C6 C17 1.522(2)
C6 C13 1.5488(18)
C8 C9 1.485(2)
C8 H15 0.9900
C8 H16 0.9900
C12 C16 1.4991(19)
C12 C13 1.5528(18)
C14 O9 1.1955(18)
C15 H7 0.9800
C15 H8 0.9800
C15 H6 0.9800
C16 H11 0.9800
C16 H10 0.9800
C16 H9 0.9800
C17 H12 0.9800
C17 H13 0.9800
C17 H14 0.9800

loop_
_geom_hbond_atom_site_label_D
_geom_hbond_atom_site_label_H
_geom_hbond_atom_site_label_A
_geom_hbond_distance_DH
_geom_hbond_distance_HA
_geom_hbond_distance_DA
_geom_hbond_angle_DHA
_geom_hbond_site_symmetry_A
C16 H9 O3 0.98 2.58 3.5509(17) 173.5 4_576
C16 H10 O6 0.98 2.58 3.3357(17) 134.3 3_767
C8 H16 O6 0.99 2.54 3.3728(17) 141.6 2_756
C8 H16 F1 0.99 2.59 3.1879(18) 118.7 2_746
C8 H15 O7 0.99 2.41 3.3066(19) 150.2 4_575
C1 H4 O5 0.98 2.54 3.451(2) 154.6 1_545
C16 H9 O3 0.98 2.58 3.5509(17) 173.5 4_576
C16 H10 O6 0.98 2.58 3.3357(17) 134.3 3_767
C8 H16 O6 0.99 2.54 3.3728(17) 141.6 2_756
C8 H16 F1 0.99 2.59 3.1879(18) 118.7 2_746
C8 H15 O7 0.99 2.41 3.3066(19) 150.2 4_575
C1 H4 O5 0.98 2.54 3.451(2) 154.6 1_545
C16 H9 O3 0.98 2.58 3.5509(17) 173.5 4_576
C16 H10 O6 0.98 2.58 3.3357(17) 134.3 3_767
C8 H16 O6 0.99 2.54 3.3728(17) 141.6 2_756
C8 H16 F1 0.99 2.59 3.1879(18) 118.7 2_746
C8 H15 O7 0.99 2.41 3.3066(19) 150.2 4_575
C1 H4 O5 0.98 2.54 3.451(2) 154.6 1_545
C1 H4 O5 0.98 2.54 3.451(2) 154.6 1_545
C8 H15 O7 0.99 2.41 3.3066(19) 150.2 4_575
C8 H16 F1 0.99 2.59 3.1879(18) 118.7 2_746
C8 H16 O6 0.99 2.54 3.3728(17) 141.6 2_756
C16 H10 O6 0.98 2.58 3.3357(17) 134.3 3_767
C16 H9 O3 0.98 2.58 3.5509(17) 173.5 4_576
C1 H4 O5 0.98 2.54 3.451(2) 154.6 1_545
C8 H15 O7 0.99 2.41 3.3066(19) 150.2 4_575
C8 H16 F1 0.99 2.59 3.1879(18) 118.7 2_746
C8 H16 O6 0.99 2.54 3.3728(17) 141.6 2_756
C16 H10 O6 0.98 2.58 3.3357(17) 134.3 3_767
C16 H9 O3 0.98 2.58 3.5509(17) 173.5 4_576
C1 H4 O5 0.98 2.54 3.451(2) 154.6 1_545
C8 H15 O7 0.99 2.41 3.3066(19) 150.2 4_575
C8 H16 F1 0.99 2.59 3.1879(18) 118.7 2_746
C8 H16 O6 0.99 2.54 3.3728(17) 141.6 2_756
C16 H10 O6 0.98 2.58 3.3357(17) 134.3 3_767
C16 H9 O3 0.98 2.58 3.5509(17) 173.5 4_576
C10 H10B O9 0.99 2.42 3.297(5) 146.8 3_667
C100 H10C O9 0.99 2.51 3.185(11) 124.9 3_667
C1 H4 O5 0.98 2.54 3.451(2) 154.6 1_545
C8 H15 O7 0.99 2.41 3.3066(19) 150.2 4_575
C8 H16 F1 0.99 2.59 3.1879(18) 118.7 2_746
C8 H16 O6 0.99 2.54 3.3728(17) 141.6 2_756
C16 H10 O6 0.98 2.58 3.3357(17) 134.3 3_767
C16 H9 O3 0.98 2.58 3.5509(17) 173.5 4_576

loop_
_geom_torsion_atom_site_label_1
_geom_torsion_atom_site_label_2
_geom_torsion_atom_site_label_3
_geom_torsion_atom_site_label_4
_geom_torsion
C5 O4 C10 C11 -151.5(6)
C5 O14 C100 C111 116.2(14)
C1 O1 C2 O7 0.0(3)
C1 O1 C2 C3 178.49(17)
O7 C2 C3 C4 -104.76(19)
O1 C2 C3 C4 76.69(19)
O7 C2 C3 C12 83.04(19)
O1 C2 C3 C12 -95.52(16)
C2 C3 C4 C14 2.2(2)
C12 C3 C4 C14 175.47(12)
C2 C3 C4 C5 -170.62(13)
C12 C3 C4 C5 2.64(14)
C10 O4 C5 O5 -57.6(8)
C10 O4 C5 C4 57.7(7)
C10 O4 C5 C6 -170.3(5)
C100 O14 C5 O5 -64.3(17)
C100 O14 C5 C4 59.1(14)
C100 O14 C5 C6 179.4(10)
C12 O5 C5 O4 179.6(5)
C12 O5 C5 O14 -178.6(11)
C12 O5 C5 C4 50.16(11)
C12 O5 C5 C6 -59.66(11)
C3 C4 C5 O4 -152.1(4)
C14 C4 C5 O4 35.5(5)
C3 C4 C5 O14 -166.6(8)
C14 C4 C5 O14 21.1(8)
C3 C4 C5 O5 -33.19(13)
C14 C4 C5 O5 154.46(13)
C3 C4 C5 C6 72.82(13)
C14 C4 C5 C6 -99.52(16)
O4 C5 C6 C7 35.9(5)
O14 C5 C6 C7 48.3(9)
O5 C5 C6 C7 -80.05(12)
C4 C5 C6 C7 175.18(11)
O4 C5 C6 C17 -89.0(5)
O14 C5 C6 C17 -76.6(9)
O5 C5 C6 C17 155.06(11)
C4 C5 C6 C17 50.30(15)
O4 C5 C6 C13 151.3(4)
O14 C5 C6 C13 163.7(8)
O5 C5 C6 C13 35.37(12)
C4 C5 C6 C13 -69.39(12)
C8 O2 C7 O3 1.99(19)
C8 O2 C7 C6 -178.32(11)
C17 C6 C7 O3 17.77(18)
C13 C6 C7 O3 142.27(13)
C5 C6 C7 O3 -110.87(15)
C17 C6 C7 O2 -161.92(11)
C13 C6 C7 O2 -37.42(15)
C5 C6 C7 O2 69.44(13)
C7 O2 C8 C9 172.32(12)
O2 C8 C9 F3 -58.32(17)
O2 C8 C9 F2 63.16(16)
O2 C8 C9 F1 -177.97(12)
C5 O5 C12 C16 -178.36(11)
C5 O5 C12 C3 -48.83(11)
C5 O5 C12 C13 56.65(11)
C4 C3 C12 O5 28.96(13)
C2 C3 C12 O5 -157.33(11)
C4 C3 C12 C16 154.31(13)
C2 C3 C12 C16 -31.98(19)
C4 C3 C12 C13 -73.10(13)
C2 C3 C12 C13 100.62(14)
C7 C6 C13 O6 -66.47(18)
C17 C6 C13 O6 56.44(18)
C5 C6 C13 O6 179.03(14)
C7 C6 C13 C12 113.59(12)
C17 C6 C13 C12 -123.50(12)
C5 C6 C13 C12 -0.92(12)
O5 C12 C13 O6 146.47(14)
C16 C12 C13 O6 24.3(2)
C3 C12 C13 O6 -109.70(15)
O5 C12 C13 C6 -33.58(12)
C16 C12 C13 C6 -155.74(12)
C3 C12 C13 C6 70.25(12)
C15 O19 C14 O9 0.3(2)
C15 O19 C14 C4 -179.05(13)
C3 C4 C14 O9 14.0(2)
C5 C4 C14 O9 -174.93(15)
C3 C4 C14 O19 -166.62(14)
C5 C4 C14 O19 4.4(2)
